data_8101449
loop_
_publ_author_name
'Frenzen, Gerlinde'
'Rabe, Susanne'
'Tomm, Sabine'
'Frauenrath, Herbert'

_publ_section_title
;
Crystal structure of syn-N-methyl-N-(3,5,5-trimethyl-2-oxohex-4-yl)
acetamide, C~12~H~23~NO~2~
;
_journal_issue 1
_journal_name_full 'Zeitschrift f\"ur Kristallographie - New Crystal Structures'
_journal_page_first 125
_journal_page_last 126
_journal_volume 214
_journal_year 1999
_chemical_formula_sum 'C12 H23 N O2'
_chemical_formula_weight 213.31
_space_group_IT_number 14
_symmetry_cell_setting monoclinic
_symmetry_space_group_name_Hall '-P 2yn'
_symmetry_space_group_name_H-M 'P 1 21/n 1'
_cell_angle_alpha 90.00
_cell_angle_beta 100.50(2)
_cell_angle_gamma 90.00
_cell_formula_units_Z 4
_cell_length_a 6.2440(10)
_cell_length_b 14.686(3)
_cell_length_c 14.344(2)
_cell_measurement_temperature 293(2)
_cell_volume 1293.3(4)
_diffrn_ambient_temperature 293(2)
_exptl_crystal_density_diffrn 1.096
_refine_ls_R_factor_obs 0.0707
_refine_ls_wR_factor_obs 0.1366
_cod_depositor_comments
;
The following automatic conversions were performed:
'_geom_bond_publ_flag' value 'Y' changed to 'y' according to
'/home/saulius/struct/CIF-dictionaries/cif_core.dic' dictionary named
'cif_core.dic' version 2.4.1 from 2010-06-29 (5 times).

Automatic conversion script
Id: cif_fix_enum 1527 2010-12-29 10:47:43Z saulius 
;
_cod_original_sg_symbol_H-M 'P 21/n'
_cod_database_code 8101449

loop_
_symmetry_equiv_pos_as_xyz
'x, y, z'
'-x+1/2, y+1/2, -z+1/2'
'-x, -y, -z'
'x-1/2, -y-1/2, z-1/2'

loop_
_atom_site_aniso_label
_atom_site_aniso_U_11
_atom_site_aniso_U_22
_atom_site_aniso_U_33
_atom_site_aniso_U_23
_atom_site_aniso_U_13
_atom_site_aniso_U_12
O1 0.029(3) 0.090(3) 0.054(3) 0.020(2) 0.001(3) 0.006(3)
N 0.021(3) 0.049(3) 0.044(3) 0.004(2) 0.005(4) -0.004(3)
C4 0.021(4) 0.039(3) 0.045(3) 0.004(2) 0.006(4) -0.003(3)
O2 0.039(4) 0.076(4) 0.089(4) 0.019(3) 0.007(4) -0.005(3)
C10 0.057(6) 0.053(4) 0.043(4) -0.003(3) 0.018(5) -0.010(4)
C2 0.056(6) 0.042(4) 0.050(4) -0.004(3) 0.013(5) -0.005(4)
C12 0.018(4) 0.095(5) 0.074(5) 0.013(4) 0.013(5) 0.004(4)
C5 0.040(5) 0.045(4) 0.039(3) 0.001(3) 0.003(4) 0.003(4)
C3 0.035(4) 0.042(3) 0.054(3) 0.000(3) 0.007(4) 0.006(3)
C6 0.078(6) 0.074(4) 0.055(3) -0.011(3) 0.030(5) -0.005(4)
C9 0.076(6) 0.054(4) 0.070(4) -0.011(3) 0.023(5) 0.004(4)
C11 0.066(6) 0.078(4) 0.052(3) 0.017(3) 0.015(5) -0.009(4)
C7 0.075(6) 0.047(4) 0.061(4) -0.004(3) -0.001(5) 0.011(4)
C8 0.046(6) 0.089(5) 0.061(5) -0.012(4) -0.010(6) -0.005(5)
C1 0.064(6) 0.053(4) 0.070(4) 0.012(3) 0.009(5) -0.001(4)

loop_
_atom_site_label
_atom_site_type_symbol
_atom_site_fract_x
_atom_site_fract_y
_atom_site_fract_z
_atom_site_U_iso_or_equiv
_atom_site_thermal_displace_type
_atom_site_occupancy
_atom_site_calc_flag
_atom_site_refinement_flags
_atom_site_disorder_assembly
_atom_site_disorder_group
O1 O -0.0040(7) 0.1489(3) 0.1432(3) 0.0583(17) Uani 1 d . . .
N N -0.3294(8) 0.1901(3) 0.0623(3) 0.0381(16) Uani 1 d . . .
C4 C -0.2373(8) 0.2318(3) -0.0166(3) 0.0351(16) Uani 1 d . . .
H4 H -0.0791 0.2309 0.0050 0.042 Uiso 1 calc R . .
O2 O 0.0656(8) 0.3728(3) -0.0479(4) 0.0684(18) Uani 1 d . . .
C10 C -0.2028(12) 0.1512(4) 0.1344(4) 0.050(2) Uani 1 d . . .
C2 C -0.1259(13) 0.3870(4) -0.0736(5) 0.049(2) Uani 1 d . . .
C12 C -0.5751(9) 0.1962(4) 0.0544(4) 0.062(2) Uani 1 d . . .
H12A H -0.6382 0.1370 0.0406 0.093 Uiso 1 calc R . .
H12B H -0.6335 0.2375 0.0043 0.093 Uiso 1 calc R . .
H12C H -0.6088 0.2178 0.1132 0.093 Uiso 1 calc R . .
C5 C -0.2795(10) 0.1691(4) -0.1074(4) 0.0418(18) Uani 1 d . . .
C3 C -0.2963(10) 0.3323(3) -0.0307(3) 0.0436(18) Uani 1 d . . .
H3 H -0.4397 0.3382 -0.0714 0.052 Uiso 1 calc R . .
C6 C -0.1506(10) 0.2091(4) -0.1805(3) 0.067(2) Uani 1 d . . .
H6A H -0.1659 0.1698 -0.2348 0.100 Uiso 1 calc R . .
H6B H 0.0005 0.2140 -0.1522 0.100 Uiso 1 calc R . .
H6C H -0.2067 0.2684 -0.2000 0.100 Uiso 1 calc R . .
C9 C -0.2972(11) 0.3816(4) 0.0651(4) 0.066(2) Uani 1 d . . .
H9A H -0.4182 0.3604 0.0919 0.098 Uiso 1 calc R . .
H9B H -0.3104 0.4461 0.0545 0.098 Uiso 1 calc R . .
H9C H -0.1638 0.3688 0.1080 0.098 Uiso 1 calc R . .
C11 C -0.3107(11) 0.1039(4) 0.2079(3) 0.065(2) Uani 1 d . . .
H11A H -0.2021 0.0730 0.2528 0.097 Uiso 1 calc R . .
H11B H -0.4152 0.0606 0.1771 0.097 Uiso 1 calc R . .
H11C H -0.3831 0.1483 0.2404 0.097 Uiso 1 calc R . .
C7 C -0.1893(12) 0.0744(4) -0.0788(4) 0.063(2) Uani 1 d . . .
H7A H -0.2649 0.0493 -0.0322 0.094 Uiso 1 calc R . .
H7B H -0.0368 0.0789 -0.0527 0.094 Uiso 1 calc R . .
H7C H -0.2096 0.0356 -0.1336 0.094 Uiso 1 calc R . .
C8 C -0.5177(11) 0.1646(5) -0.1571(4) 0.068(3) Uani 1 d . . .
H8A H -0.5249 0.1462 -0.2218 0.102 Uiso 1 calc R . .
H8B H -0.5836 0.2234 -0.1554 0.102 Uiso 1 calc R . .
H8C H -0.5942 0.1212 -0.1253 0.102 Uiso 1 calc R . .
C1 C -0.2164(11) 0.4591(4) -0.1429(4) 0.063(2) Uani 1 d . . .
H1A H -0.1058 0.5037 -0.1469 0.094 Uiso 1 calc R . .
H1B H -0.3377 0.4880 -0.1224 0.094 Uiso 1 calc R . .
H1C H -0.2640 0.4322 -0.2042 0.094 Uiso 1 calc R . .

loop_
_geom_bond_atom_site_label_1
_geom_bond_atom_site_label_2
_geom_bond_distance
_geom_bond_site_symmetry_2
_geom_bond_publ_flag
O1 C10 1.225(8) . ?
N C10 1.312(8) . y
N C4 1.491(5) . y
N C12 1.520(7) . y
C4 C3 1.526(6) . y
C4 C5 1.577(7) . ?
O2 C2 1.204(9) . ?
C10 C11 1.520(6) . ?
C2 C1 1.492(9) . ?
C2 C3 1.548(7) . ?
C5 C7 1.528(7) . ?
C5 C8 1.529(9) . ?
C5 C6 1.550(6) . ?
C3 C9 1.553(6) . y
